data_8103435
loop_
_publ_author_name
'Friedrich, T.'
'Cordier, G.'
'Dietrich, C.'

_publ_section_title
;
 Crystal structures of europium digold pentagallide, Eu Au2 Ga5 and
 strontium digold pentagallide, Sr Au2 Ga5
;
_journal_name_full
;
Zeitschrift fuer Kristallographie - New Crystal Structures
;
_journal_page_first 627
_journal_page_last 628
_journal_paper_doi 10.1524/zkri.1996.211.9.627
_journal_volume 211
_journal_year 1996
_chemical_formula_sum 'Au1.862 Eu Ga5.138'
_chemical_name_systematic 'Eu Au1.862 Ga5.138'
_space_group_IT_number 123
_symmetry_space_group_name_Hall '-P 4 2'
_symmetry_space_group_name_H-M 'P 4/m m m'
_cell_angle_alpha 90
_cell_angle_beta 90
_cell_angle_gamma 90
_cell_formula_units_Z 1
_cell_length_a 4.375
_cell_length_b 4.375
_cell_length_c 8.343
_cell_volume 159.690
_citation_journal_id_ASTM ZKNSFT
_cod_data_source_file gold_429.cif
_cod_data_source_block Au1.862Eu1Ga5.138
_cod_original_cell_volume 159.6902
_cod_original_formula_sum 'Au1.862 Eu1 Ga5.138'
_cod_database_code 8103435

loop_
_symmetry_equiv_pos_as_xyz
x,y,z
-y,x,z
-x,-y,z
y,-x,z
x,-y,-z
y,x,-z
-x,y,-z
-y,-x,-z
-x,-y,-z
y,-x,-z
x,y,-z
-y,x,-z
-x,y,z
-y,-x,z
x,-y,z
y,x,z

loop_
_atom_site_label
_atom_site_type_symbol
_atom_site_fract_x
_atom_site_fract_y
_atom_site_fract_z
_atom_site_occupancy
_atom_site_U_iso_or_equiv
Au2 Au 0.5 0.5 0.5 1 0.0
Au1 Au 0 0 0.1505 0.431 0.0
Ga2 Ga 0 0.5 0.3238 1 0.0
Eu1 Eu 0.5 0.5 0 1 0.0
Ga1 Ga 0 0 0.1505 0.569 0.0
